data_7108716
loop_
_publ_author_name
'Ji-Dong Leng'
'Jun-Liang Liu'
'Yan-Zhen Zheng'
'Liviu Ungur'
'Liviu F. Chibotaru'
'Fu-Sheng Guo'
'Ming-Liang Tong'

_publ_section_title
;
 Relaxations in heterolanthanide dinuclear single-molecule magnets
;
_journal_name_full Chem.Commun.
_journal_page_first 158
_journal_paper_doi 10.1039/c2cc37036k
_journal_volume 49
_journal_year 2013
_chemical_formula_sum 'C16 H30 Cl4 Dy0.87 N2 O7 Yb1.13'
_chemical_formula_weight 841.13
_chemical_name_systematic
;
?
;
_space_group_IT_number 12
_symmetry_cell_setting monoclinic
_symmetry_space_group_name_Hall '-C 2y'
_symmetry_space_group_name_H-M 'C 1 2/m 1'
_atom_sites_solution_hydrogens geom
_atom_sites_solution_primary direct
_atom_sites_solution_secondary difmap
_audit_creation_method SHELXL-97
_cell_angle_alpha 90.00
_cell_angle_beta 97.463(3)
_cell_angle_gamma 90.00
_cell_formula_units_Z 2
_cell_length_a 15.469(4)
_cell_length_b 9.292(2)
_cell_length_c 8.889(2)
_cell_measurement_temperature 123(2)
_cell_volume 1266.9(5)
_computing_structure_refinement 'SHELXL-97 (Sheldrick, 1997)'
_computing_structure_solution 'SHELXS-97 (Sheldrick, 1990)'
_diffrn_ambient_temperature 123(2)
_diffrn_measured_fraction_theta_full 0.967
_diffrn_measured_fraction_theta_max 0.967
_diffrn_radiation_monochromator graphite
_diffrn_radiation_source 'fine-focus sealed tube'
_diffrn_radiation_type MoK\a
_diffrn_radiation_wavelength 0.71073
_diffrn_reflns_av_R_equivalents 0.0310
_diffrn_reflns_av_sigmaI/netI 0.0376
_diffrn_reflns_limit_h_max 19
_diffrn_reflns_limit_h_min -18
_diffrn_reflns_limit_k_max 11
_diffrn_reflns_limit_k_min -11
_diffrn_reflns_limit_l_max 11
_diffrn_reflns_limit_l_min -8
_diffrn_reflns_number 3640
_diffrn_reflns_theta_full 26.49
_diffrn_reflns_theta_max 26.49
_diffrn_reflns_theta_min 2.31
_exptl_absorpt_coefficient_mu 7.150
_exptl_absorpt_correction_T_max 0.6345
_exptl_absorpt_correction_T_min 0.4567
_exptl_absorpt_correction_type empirical
_exptl_crystal_colour colourless
_exptl_crystal_density_diffrn 2.205
_exptl_crystal_density_method 'not measured'
_exptl_crystal_F_000 801
_exptl_crystal_size_max 0.13
_exptl_crystal_size_mid 0.12
_exptl_crystal_size_min 0.07
_refine_diff_density_max 0.909
_refine_diff_density_min -0.950
_refine_diff_density_rms 0.134
_refine_ls_extinction_method none
_refine_ls_goodness_of_fit_ref 1.026
_refine_ls_hydrogen_treatment constr
_refine_ls_matrix_type full
_refine_ls_number_parameters 97
_refine_ls_number_reflns 1354
_refine_ls_number_restraints 0
_refine_ls_restrained_S_all 1.026
_refine_ls_R_factor_all 0.0233
_refine_ls_R_factor_gt 0.0218
_refine_ls_shift/su_max 0.001
_refine_ls_shift/su_mean 0.000
_refine_ls_structure_factor_coef Fsqd
_refine_ls_weighting_details 'calc w=1/[\s^2^(Fo^2^)+(0.0200P)^2^+1.5604P] where P=(Fo^2^+2Fc^2^)/3'
_refine_ls_weighting_scheme calc
_refine_ls_wR_factor_gt 0.0490
_refine_ls_wR_factor_ref 0.0499
_reflns_number_gt 1283
_reflns_number_total 1354
_reflns_threshold_expression >2sigma(I)
_cod_data_source_file c2cc37036k.txt
_cod_data_source_block 1
_cod_original_sg_symbol_H-M C2/m
_cod_database_code 7108716

loop_
_symmetry_equiv_pos_as_xyz
'x, y, z'
'-x, y, -z'
'x+1/2, y+1/2, z'
'-x+1/2, y+1/2, -z'
'-x, -y, -z'
'x, -y, z'
'-x+1/2, -y+1/2, -z'
'x+1/2, -y+1/2, z'

loop_
_atom_site_label
_atom_site_type_symbol
_atom_site_fract_x
_atom_site_fract_y
_atom_site_fract_z
_atom_site_U_iso_or_equiv
_atom_site_adp_type
_atom_site_occupancy
_atom_site_symmetry_multiplicity
_atom_site_calc_flag
_atom_site_refinement_flags
_atom_site_disorder_assembly
_atom_site_disorder_group
Dy1 Dy 0.384587(13) 0.0000 1.02516(2) 0.01533(9) Uani 0.43 2 d SP . 1
Yb1 Yb 0.384587(13) 0.0000 1.02516(2) 0.01533(9) Uani 0.57 2 d SP . 2
Cl1 Cl 0.37090(7) 0.23233(14) 1.19536(13) 0.0431(3) Uani 1 1 d . . .
O1 O 0.4783(2) 0.0000 0.8583(3) 0.0147(7) Uani 1 2 d S . .
O2 O 0.31898(16) 0.1562(3) 0.8356(3) 0.0199(5) Uani 1 1 d . . .
H2O H 0.2669 0.1860 0.8269 0.024 Uiso 1 1 d R . .
C1 C 0.4615(3) 0.0000 0.6957(5) 0.0181(11) Uani 1 2 d S . .
H1 H 0.5188 0.0000 0.6552 0.022 Uiso 1 2 calc SR . .
C2 C 0.4122(2) 0.1359(4) 0.6390(4) 0.0206(8) Uani 1 1 d . . .
H2A H 0.4429 0.2208 0.6876 0.025 Uiso 1 1 calc R . .
H2B H 0.4128 0.1443 0.5281 0.025 Uiso 1 1 calc R . .
C3 C 0.3183(2) 0.1372(4) 0.6721(4) 0.0198(8) Uani 1 1 d . . .
H3 H 0.2877 0.2212 0.6187 0.024 Uiso 1 1 calc R . .
C4 C 0.2700(3) 0.0000 0.6178(6) 0.0229(12) Uani 1 2 d S . .
H4A H 0.2603 0.0000 0.5055 0.027 Uiso 1 2 calc SR . .
H4B H 0.2121 0.0000 0.6541 0.027 Uiso 1 2 calc SR . .
N1 N 0.2284(3) 0.0000 1.0521(5) 0.0342(11) Uani 0.50 2 d SP A 1
C5 C 0.1528(6) 0.0000 1.0575(11) 0.016(2) Uani 0.50 2 d SP A 1
C6 C 0.0576(7) 0.0000 1.0419(15) 0.038(3) Uani 0.50 2 d SP . 1
H6A H 0.0386 0.0000 1.1405 0.057 Uiso 0.50 2 d SPR . 1
H6B H 0.0360 0.0844 0.9873 0.057 Uiso 0.50 1 d PR . 1
O1W O 0.2284(3) 0.0000 1.0521(5) 0.0342(11) Uani 0.50 2 d SP B 2
H1WA H 0.2032 -0.0719 1.0043 0.041 Uiso 0.25 1 d PR B 2
H1WB H 0.2214 0.0000 1.1446 0.041 Uiso 0.50 2 d SPR B 2
N2 N 0.1207(7) 0.0000 1.2855(12) 0.036(2) Uani 0.50 2 d SP . .
C7 C 0.0712(8) 0.0000 1.3658(12) 0.025(2) Uani 0.50 2 d SP . .
C8 C 0.007(2) 0.0000 1.476(3) 0.042(5) Uani 0.50 2 d SP . .
H8A H -0.0254 -0.0813 1.4338 0.063 Uiso 0.50 1 d PR . .
H8B H 0.0266 0.0000 1.5831 0.063 Uiso 0.50 2 d SPR . .

loop_
_atom_site_aniso_label
_atom_site_aniso_U_11
_atom_site_aniso_U_22
_atom_site_aniso_U_33
_atom_site_aniso_U_23
_atom_site_aniso_U_13
_atom_site_aniso_U_12
Dy1 0.01065(14) 0.02274(14) 0.01275(13) 0.000 0.00207(8) 0.000
Yb1 0.01065(14) 0.02274(14) 0.01275(13) 0.000 0.00207(8) 0.000
Cl1 0.0278(6) 0.0620(8) 0.0357(6) -0.0273(5) -0.0108(5) 0.0252(5)
O1 0.0111(17) 0.0227(18) 0.0097(15) 0.000 -0.0004(13) 0.000
O2 0.0155(13) 0.0253(14) 0.0188(12) -0.0008(11) 0.0017(10) 0.0074(10)
C1 0.012(2) 0.032(3) 0.012(2) 0.000 0.0064(19) 0.000
C2 0.021(2) 0.028(2) 0.0125(16) 0.0036(15) 0.0014(14) -0.0026(15)
C3 0.0194(19) 0.026(2) 0.0129(16) 0.0042(15) -0.0014(14) 0.0027(15)
C4 0.012(3) 0.039(3) 0.017(3) 0.000 -0.002(2) 0.000
N1 0.019(2) 0.060(3) 0.024(2) 0.000 0.0029(18) 0.000
C5 0.005(5) 0.018(5) 0.025(5) 0.000 0.003(4) 0.000
C6 0.019(7) 0.049(8) 0.045(8) 0.000 0.004(5) 0.000
O1W 0.019(2) 0.060(3) 0.024(2) 0.000 0.0029(18) 0.000
N2 0.034(6) 0.038(6) 0.038(6) 0.000 0.019(5) 0.000
C7 0.033(6) 0.019(5) 0.023(5) 0.000 0.005(5) 0.000
C8 0.047(13) 0.054(7) 0.030(17) 0.000 0.024(10) 0.000

loop_
_atom_type_symbol
_atom_type_description
_atom_type_scat_dispersion_real
_atom_type_scat_dispersion_imag
_atom_type_scat_source
C C 0.0033 0.0016 'International Tables Vol C Tables 4.2.6.8 and 6.1.1.4'
H H 0.0000 0.0000 'International Tables Vol C Tables 4.2.6.8 and 6.1.1.4'
N N 0.0061 0.0033 'International Tables Vol C Tables 4.2.6.8 and 6.1.1.4'
O O 0.0106 0.0060 'International Tables Vol C Tables 4.2.6.8 and 6.1.1.4'
Cl Cl 0.1484 0.1585 'International Tables Vol C Tables 4.2.6.8 and 6.1.1.4'
Dy Dy -0.1892 4.4098 'International Tables Vol C Tables 4.2.6.8 and 6.1.1.4'
Yb Yb -0.3850 5.5486 'International Tables Vol C Tables 4.2.6.8 and 6.1.1.4'

loop_
_geom_angle_atom_site_label_1
_geom_angle_atom_site_label_2
_geom_angle_atom_site_label_3
_geom_angle
_geom_angle_site_symmetry_1
_geom_angle_site_symmetry_3
O1 Dy1 O1 69.19(13) . 5_657
O1 Dy1 O2 77.19(9) . 6
O1 Dy1 O2 128.83(8) 5_657 6
O1 Dy1 O2 77.19(9) . .
O1 Dy1 O2 128.83(8) 5_657 .
O2 Dy1 O2 76.20(12) 6 .
O1 Dy1 N1 143.70(13) . .
O1 Dy1 N1 147.11(13) 5_657 .
O2 Dy1 N1 74.43(10) 6 .
O2 Dy1 N1 74.43(10) . .
O1 Dy1 Cl1 119.37(4) . .
O1 Dy1 Cl1 82.94(5) 5_657 .
O2 Dy1 Cl1 148.14(7) 6 .
O2 Dy1 Cl1 81.25(7) . .
N1 Dy1 Cl1 78.05(6) . .
O1 Dy1 Cl1 119.37(4) . 6
O1 Dy1 Cl1 82.94(5) 5_657 6
O2 Dy1 Cl1 81.25(7) 6 6
O2 Dy1 Cl1 148.14(7) . 6
N1 Dy1 Cl1 78.05(6) . 6
Cl1 Dy1 Cl1 108.48(6) . 6
O1 Dy1 Dy1 34.87(8) . 5_657
O1 Dy1 Dy1 34.32(8) 5_657 5_657
O2 Dy1 Dy1 104.46(6) 6 5_657
O2 Dy1 Dy1 104.46(6) . 5_657
N1 Dy1 Dy1 178.57(10) . 5_657
Cl1 Dy1 Dy1 102.75(3) . 5_657
Cl1 Dy1 Dy1 102.75(3) 6 5_657
C1 O1 Dy1 128.9(3) . .
C1 O1 Yb1 120.3(3) . 5_657
Dy1 O1 Yb1 110.81(13) . 5_657
C1 O1 Dy1 120.3(3) . 5_657
Dy1 O1 Dy1 110.81(13) . 5_657
Yb1 O1 Dy1 0.000(11) 5_657 5_657
C3 O2 Dy1 125.8(2) . .
C3 O2 H2O 93.7 . .
Dy1 O2 H2O 125.8 . .
O1 C1 C2 110.5(2) . 6
O1 C1 C2 110.5(2) . .
C2 C1 C2 111.7(4) 6 .
O1 C1 Yb1 37.00(18) . 5_657
C2 C1 Yb1 122.9(2) 6 5_657
C2 C1 Yb1 122.9(2) . 5_657
O1 C1 H1 108.0 . .
C2 C1 H1 108.0 6 .
C2 C1 H1 108.0 . .
Yb1 C1 H1 71.0 5_657 .
C3 C2 C1 113.0(3) . .
C3 C2 H2A 109.0 . .
C1 C2 H2A 109.0 . .
C3 C2 H2B 109.0 . .
C1 C2 H2B 109.0 . .
H2A C2 H2B 107.8 . .
O2 C3 C2 108.0(3) . .
O2 C3 C4 110.8(3) . .
C2 C3 C4 112.0(3) . .
O2 C3 H3 108.7 . .
C2 C3 H3 108.7 . .
C4 C3 H3 108.7 . .
C3 C4 C3 113.5(4) . 6
C3 C4 H4A 108.9 . .
C3 C4 H4A 108.9 6 .
C3 C4 H4B 108.9 . .
C3 C4 H4B 108.9 6 .
H4A C4 H4B 107.7 . .
C5 N1 Dy1 176.8(6) . .
C5 N1 H1WA 68.3 . .
Dy1 N1 H1WA 109.9 . .
C5 N1 H1WB 72.9 . .
Dy1 N1 H1WB 110.3 . .
H1WA N1 H1WB 112.1 . .
N1 C5 C6 172.3(11) . .
N1 C5 H1WA 42.8 . .
C6 C5 H1WA 132.6 . .
N1 C5 H1WB 41.0 . .
C6 C5 H1WB 146.7 . .
H1WA C5 H1WB 71.9 . .
C5 C6 C6 161.7(14) . 5_557
C5 C6 H6A 109.8 . .
C6 C6 H6A 88.5 5_557 .
C5 C6 H6B 109.1 . .
C6 C6 H6B 62.6 5_557 .
H6A C6 H6B 109.5 . .
N2 C7 C8 178.5(19) . .
N2 C7 C8 174.6(16) . 5_558
C8 C7 C8 4(3) . 5_558
C8 C8 C7 165(10) 5_558 .
C8 C8 C7 11(8) 5_558 5_558
C7 C8 C7 176(3) . 5_558
C8 C8 H8A 93.4 5_558 .
C7 C8 H8A 95.9 . .
C7 C8 H8A 86.4 5_558 .
C8 C8 H8B 44.3 5_558 .
C7 C8 H8B 120.6 . .
C7 C8 H8B 55.6 5_558 .
H8A C8 H8B 118.0 . .

loop_
_geom_bond_atom_site_label_1
_geom_bond_atom_site_label_2
_geom_bond_distance
_geom_bond_site_symmetry_2
Dy1 O1 2.205(3) .
Dy1 O1 2.236(3) 5_657
Dy1 O2 2.352(2) 6
Dy1 O2 2.352(2) .
Dy1 N1 2.459(4) .
Dy1 Cl1 2.6604(12) .
Dy1 Cl1 2.6604(12) 6
Dy1 Dy1 3.6556(9) 5_657
O1 C1 1.435(5) .
O1 Yb1 2.236(3) 5_657
O1 Dy1 2.236(3) 5_657
O2 C3 1.463(4) .
O2 H2O 0.8461 .
C1 C2 1.527(4) 6
C1 C2 1.527(4) .
C1 Yb1 3.208(5) 5_657
C1 H1 1.0000 .
C2 C3 1.520(5) .
C2 H2A 0.9900 .
C2 H2B 0.9900 .
C3 C4 1.524(5) .
C3 H3 1.0000 .
C4 C3 1.524(5) 6
C4 H4A 0.9900 .
C4 H4B 0.9900 .
N1 C5 1.176(10) .
N1 H1WA 0.8573 .
N1 H1WB 0.8440 .
C5 C6 1.461(14) .
C5 H1WA 1.1716 .
C5 H1WB 1.2292 .
C6 C6 1.84(2) 5_557
C6 H6A 0.9603 .
C6 H6B 0.9596 .
N2 C7 1.112(14) .
C7 C8 1.481(19) .
C7 C8 1.97(2) 5_558
C8 C8 0.50(3) 5_558
C8 C7 1.97(2) 5_558
C8 H8A 0.9587 .
C8 H8B 0.9587 .

loop_
_geom_hbond_atom_site_label_D
_geom_hbond_atom_site_label_H
_geom_hbond_atom_site_label_A
_geom_hbond_distance_DH
_geom_hbond_distance_HA
_geom_hbond_distance_DA
_geom_hbond_angle_DHA
_geom_hbond_site_symmetry_A
O2 H2O Cl1 0.85 2.25 3.093(3) 179.3 7_557
O1W H1WB N2 0.84 2.12 2.825(11) 140.6 .
